data_2210119
loop_
_publ_author_name
'Qu, Hong-Chang'
'Carducci, Michael D.'
'Nichol, Gary S.'
'Hruby, Victor J.'

_publ_section_title
;
 (1<i>R</i>,2<i>S</i>)-Benzyl
 <i>N</i>-[3-(diisopropylaminocarbonyl)-2-phenylprop-3-enyl]carbamate
;
_journal_coeditor_code BT2166
_journal_issue 9
_journal_name_full 'Acta Crystallographica Section E'
_journal_page_first o3921
_journal_page_last o3922
_journal_paper_doi 10.1107/S1600536806032041
_journal_volume 62
_journal_year 2006
_chemical_formula_iupac 'C25 H32 N2 O3'
_chemical_formula_moiety 'C25 H32 N2 O3'
_chemical_formula_sum 'C25 H32 N2 O3'
_chemical_formula_weight 408.53
_chemical_name_systematic
;
(1R,2S)-Benzyl N-[3-(diisopropylaminocarbonyl)-2-phenylprop-3-enyl]carbamate
;
_space_group_IT_number 2
_symmetry_cell_setting triclinic
_symmetry_space_group_name_Hall '-P 1'
_symmetry_space_group_name_H-M 'P -1'
_atom_sites_solution_hydrogens difmap
_atom_sites_solution_primary direct
_atom_sites_solution_secondary difmap
_audit_creation_method SHELXL-97
_cell_angle_alpha 112.085(7)
_cell_angle_beta 108.206(7)
_cell_angle_gamma 93.159(7)
_cell_formula_units_Z 2
_cell_length_a 10.3807(12)
_cell_length_b 11.2172(14)
_cell_length_c 11.7700(14)
_cell_measurement_reflns_used 8655
_cell_measurement_temperature 293(2)
_cell_measurement_theta_max 24.43
_cell_measurement_theta_min 2.11
_cell_volume 1183.0(3)
_computing_cell_refinement 'SAINT (Bruker, 2001)'
_computing_data_collection 'APEXII (Bruker, 2003)'
_computing_data_reduction SAINT
_computing_molecular_graphics
;
ORTEP-3 (Farrugia, 1997) and MERCURY (Version 1.4; Macrae <i>et al.</i>,
 2006)
;
_computing_publication_material
;
SHELXTL, publCIF (Westrip, 2006) and local programs
;
_computing_structure_refinement SHELXTL
_computing_structure_solution 'SHELXTL (Sheldrick, 2001)'
_diffrn_ambient_temperature 293(2)
_diffrn_measured_fraction_theta_full 0.999
_diffrn_measured_fraction_theta_max 0.999
_diffrn_measurement_device_type 'Bruker APEXII CCD'
_diffrn_measurement_method '\w and \f'
_diffrn_radiation_monochromator graphite
_diffrn_radiation_source 'sealed tube'
_diffrn_radiation_type MoK\a
_diffrn_radiation_wavelength 0.71073
_diffrn_reflns_av_R_equivalents 0.0317
_diffrn_reflns_av_sigmaI/netI 0.0176
_diffrn_reflns_limit_h_max 11
_diffrn_reflns_limit_h_min -12
_diffrn_reflns_limit_k_max 12
_diffrn_reflns_limit_k_min -13
_diffrn_reflns_limit_l_max 14
_diffrn_reflns_limit_l_min 0
_diffrn_reflns_number 32705
_diffrn_reflns_theta_full 25.50
_diffrn_reflns_theta_max 25.50
_diffrn_reflns_theta_min 2.78
_diffrn_standards_number 0
_exptl_absorpt_coefficient_mu 0.075
_exptl_absorpt_correction_T_max 0.9851
_exptl_absorpt_correction_T_min 0.8906
_exptl_absorpt_correction_type multi-scan
_exptl_absorpt_process_details '(SADABS; Sheldrick, 2004)'
_exptl_crystal_colour colourless
_exptl_crystal_density_diffrn 1.147
_exptl_crystal_density_method 'not measured'
_exptl_crystal_description block
_exptl_crystal_F_000 440
_exptl_crystal_size_max 0.40
_exptl_crystal_size_mid 0.30
_exptl_crystal_size_min 0.20
_refine_diff_density_max 0.287
_refine_diff_density_min -0.208
_refine_ls_extinction_method none
_refine_ls_goodness_of_fit_ref 1.051
_refine_ls_hydrogen_treatment mixed
_refine_ls_matrix_type full
_refine_ls_number_parameters 279
_refine_ls_number_reflns 4406
_refine_ls_number_restraints 0
_refine_ls_restrained_S_all 1.051
_refine_ls_R_factor_all 0.0649
_refine_ls_R_factor_gt 0.0487
_refine_ls_shift/su_max 0.000
_refine_ls_shift/su_mean 0.000
_refine_ls_structure_factor_coef Fsqd
_refine_ls_weighting_details 'calc w=1/[\s^2^(Fo^2^)+(0.0645P)^2^+0.2666P] where P=(Fo^2^+2Fc^2^)/3'
_refine_ls_weighting_scheme calc
_refine_ls_wR_factor_gt 0.1284
_refine_ls_wR_factor_ref 0.1430
_reflns_number_gt 3298
_reflns_number_total 4406
_reflns_threshold_expression I>2\s(I)
_cod_data_source_file bt2166.cif
_cod_data_source_block I
_cod_original_cell_volume 1183.0(2)
_cod_database_code 2210119
_cod_database_fobs_code 2210119

loop_
_symmetry_equiv_pos_as_xyz
'x, y, z'
'-x, -y, -z'

loop_
_atom_site_type_symbol
_atom_site_label
_atom_site_fract_x
_atom_site_fract_y
_atom_site_fract_z
_atom_site_U_iso_or_equiv
_atom_site_adp_type
_atom_site_calc_flag
_atom_site_refinement_flags
_atom_site_occupancy
O O1 0.37086(11) 0.10901(13) 0.28031(11) 0.0664(4) Uani d . 1
O O2 0.15650(13) -0.00555(18) 0.14321(13) 0.0907(5) Uani d . 1
O O3 0.40339(11) -0.17134(12) -0.11876(13) 0.0633(3) Uani d . 1
N N1 0.32119(15) 0.03139(14) 0.06589(13) 0.0566(4) Uani d . 1
H H1N 0.402(2) 0.0651(19) 0.0871(19) 0.067(6) Uiso d . 1
N N2 0.19721(14) -0.28915(13) -0.16464(14) 0.0562(4) Uani d . 1
C C1 0.4781(2) 0.1753(2) 0.6168(2) 0.0856(7) Uani d . 1
H H1 0.4370 0.0940 0.6058 0.103 Uiso calc R 1
C C2 0.5776(3) 0.2573(3) 0.7360(2) 0.1000(8) Uani d . 1
H H2 0.6038 0.2309 0.8047 0.120 Uiso calc R 1
C C3 0.6372(3) 0.3764(3) 0.7530(2) 0.0918(7) Uani d . 1
H H3 0.7035 0.4324 0.8336 0.110 Uiso calc R 1
C C4 0.6000(2) 0.4136(2) 0.6521(3) 0.0923(7) Uani d . 1
H H4 0.6413 0.4951 0.6636 0.111 Uiso calc R 1
C C5 0.5016(2) 0.3316(2) 0.5330(2) 0.0784(6) Uani d . 1
H H5 0.4776 0.3580 0.4643 0.094 Uiso calc R 1
C C6 0.43863(17) 0.21225(19) 0.51382(17) 0.0608(5) Uani d . 1
C C7 0.3253(2) 0.1249(2) 0.38748(18) 0.0781(6) Uani d . 1
H H7A 0.3022 0.0401 0.3878 0.094 Uiso calc R 1
H H7B 0.2433 0.1634 0.3776 0.094 Uiso calc R 1
C C8 0.27257(17) 0.04040(18) 0.15967(17) 0.0586(4) Uani d . 1
C C9 0.23741(16) -0.04363(16) -0.07198(15) 0.0503(4) Uani d . 1
H H9 0.1400 -0.0599 -0.0817 0.060 Uiso calc R 1
C C10 0.28382(15) -0.17476(16) -0.12062(15) 0.0487(4) Uani d . 1
C C11 0.0584(2) -0.3009(2) -0.1557(3) 0.0890(7) Uani d . 1
H H11 0.0429 -0.2118 -0.1149 0.107 Uiso calc R 1
C C12 0.2412(2) -0.41378(18) -0.2243(2) 0.0708(5) Uani d . 1
H H12 0.1630 -0.4842 -0.2518 0.085 Uiso calc R 1
C C13 0.0486(3) -0.3696(3) -0.0692(3) 0.1234(11) Uani d . 1
H H13A 0.0670 -0.4563 -0.1047 0.185 Uiso calc R 1
H H13B -0.0426 -0.3753 -0.0658 0.185 Uiso calc R 1
H H13C 0.1152 -0.3208 0.0179 0.185 Uiso calc R 1
C C14 -0.0530(3) -0.3679(3) -0.2929(4) 0.1534(16) Uani d . 1
H H14A -0.0373 -0.3277 -0.3477 0.230 Uiso calc R 1
H H14B -0.1424 -0.3588 -0.2869 0.230 Uiso calc R 1
H H14C -0.0495 -0.4593 -0.3304 0.230 Uiso calc R 1
C C15 0.2669(4) -0.4265(3) -0.3477(3) 0.1110(9) Uani d . 1
H H15A 0.1896 -0.4078 -0.4043 0.166 Uiso calc R 1
H H15B 0.2782 -0.5142 -0.3925 0.166 Uiso calc R 1
H H15C 0.3492 -0.3655 -0.3245 0.166 Uiso calc R 1
C C16 0.3626(3) -0.4370(3) -0.1276(3) 0.1016(8) Uani d . 1
H H16A 0.4444 -0.3754 -0.1044 0.152 Uiso calc R 1
H H16B 0.3769 -0.5247 -0.1675 0.152 Uiso calc R 1
H H16C 0.3431 -0.4257 -0.0500 0.152 Uiso calc R 1
C C17 0.25434(18) 0.03131(17) -0.15411(17) 0.0574(4) Uani d . 1
H H17 0.3532 0.0539 -0.1368 0.069 Uiso calc R 1
C C18 0.2006(3) 0.1577(2) -0.1117(2) 0.0841(6) Uani d . 1
H H18 0.1140 0.1504 -0.1046 0.101 Uiso calc R 1
C C19 0.2574(4) 0.2681(3) -0.0858(4) 0.1287(11) Uani d . 1
H H19A 0.3442 0.2815 -0.0912 0.154 Uiso calc R 1
H H19B 0.2139 0.3387 -0.0606 0.154 Uiso calc R 1
C C21 0.03861(19) -0.0778(2) -0.35839(19) 0.0702(5) Uani d . 1
H H21 -0.0139 -0.0437 -0.3069 0.084 Uiso calc R 1
C C22 -0.0267(2) -0.1527(2) -0.4914(2) 0.0808(6) Uani d . 1
H H22 -0.1226 -0.1683 -0.5288 0.097 Uiso calc R 1
C C23 0.0484(2) -0.2041(2) -0.5687(2) 0.0770(6) Uani d . 1
H H23 0.0042 -0.2545 -0.6584 0.092 Uiso calc R 1
C C24 0.1900(2) -0.1803(2) -0.5125(2) 0.0776(6) Uani d . 1
H H24 0.2419 -0.2145 -0.5646 0.093 Uiso calc R 1
C C25 0.2553(2) -0.1065(2) -0.38003(19) 0.0656(5) Uani d . 1
H H25 0.3512 -0.0922 -0.3432 0.079 Uiso calc R 1
C C26 0.18124(17) -0.05287(17) -0.30049(16) 0.0537(4) Uani d . 1

loop_
_atom_site_aniso_label
_atom_site_aniso_U_11
_atom_site_aniso_U_22
_atom_site_aniso_U_33
_atom_site_aniso_U_12
_atom_site_aniso_U_13
_atom_site_aniso_U_23
O1 0.0459(6) 0.0900(9) 0.0462(6) -0.0046(6) 0.0158(5) 0.0136(6)
O2 0.0506(7) 0.1374(14) 0.0588(8) -0.0217(8) 0.0175(6) 0.0215(8)
O3 0.0426(6) 0.0640(8) 0.0789(8) 0.0027(5) 0.0227(6) 0.0253(6)
N1 0.0437(8) 0.0618(9) 0.0473(8) -0.0100(7) 0.0148(6) 0.0090(6)
N2 0.0463(7) 0.0491(8) 0.0611(8) -0.0029(6) 0.0150(6) 0.0155(6)
C1 0.0966(16) 0.0888(15) 0.0607(12) -0.0095(12) 0.0246(11) 0.0267(11)
C2 0.1067(19) 0.124(2) 0.0510(12) -0.0013(16) 0.0146(12) 0.0310(13)
C3 0.0812(15) 0.0967(18) 0.0596(13) -0.0010(13) 0.0160(11) 0.0028(12)
C4 0.0805(15) 0.0700(14) 0.1017(18) -0.0014(11) 0.0250(14) 0.0184(13)
C5 0.0685(12) 0.0816(14) 0.0813(14) 0.0098(11) 0.0201(11) 0.0361(12)
C6 0.0489(9) 0.0767(12) 0.0494(9) 0.0057(8) 0.0209(8) 0.0168(8)
C7 0.0572(11) 0.1112(17) 0.0526(10) -0.0058(11) 0.0216(9) 0.0216(10)
C8 0.0441(9) 0.0671(11) 0.0514(9) -0.0025(8) 0.0143(7) 0.0151(8)
C9 0.0399(8) 0.0522(9) 0.0465(8) -0.0043(7) 0.0123(7) 0.0122(7)
C10 0.0410(8) 0.0538(9) 0.0423(8) -0.0026(7) 0.0100(6) 0.0161(7)
C11 0.0502(11) 0.0645(12) 0.139(2) -0.0047(9) 0.0318(12) 0.0319(13)
C12 0.0793(13) 0.0512(10) 0.0743(12) 0.0031(9) 0.0279(10) 0.0191(9)
C13 0.109(2) 0.124(2) 0.154(3) -0.0081(17) 0.078(2) 0.055(2)
C14 0.0580(14) 0.134(3) 0.221(4) -0.0304(16) -0.0285(19) 0.095(3)
C15 0.166(3) 0.0796(16) 0.0830(16) 0.0247(16) 0.0615(18) 0.0154(13)
C16 0.1081(19) 0.0896(17) 0.125(2) 0.0377(15) 0.0423(17) 0.0607(16)
C17 0.0551(10) 0.0528(10) 0.0594(10) 0.0012(8) 0.0188(8) 0.0207(8)
C18 0.0968(16) 0.0620(13) 0.0820(14) 0.0072(11) 0.0227(12) 0.0267(11)
C19 0.126(2) 0.0743(18) 0.170(3) 0.0125(16) 0.046(2) 0.0412(19)
C21 0.0545(10) 0.0935(14) 0.0609(11) 0.0153(10) 0.0247(9) 0.0270(10)
C22 0.0582(11) 0.1114(18) 0.0616(12) 0.0100(11) 0.0146(9) 0.0305(12)
C23 0.0864(15) 0.0849(14) 0.0537(11) 0.0155(11) 0.0211(10) 0.0261(10)
C24 0.0846(15) 0.0964(16) 0.0638(12) 0.0344(12) 0.0386(11) 0.0337(11)
C25 0.0564(10) 0.0841(13) 0.0680(12) 0.0194(9) 0.0281(9) 0.0384(10)
C26 0.0536(9) 0.0565(10) 0.0567(9) 0.0087(8) 0.0219(8) 0.0280(8)

loop_
_atom_type_symbol
_atom_type_description
_atom_type_scat_dispersion_real
_atom_type_scat_dispersion_imag
_atom_type_scat_source
C C 0.0033 0.0016 'International Tables Vol C Tables 4.2.6.8 and 6.1.1.4'
H H 0.0000 0.0000 'International Tables Vol C Tables 4.2.6.8 and 6.1.1.4'
N N 0.0061 0.0033 'International Tables Vol C Tables 4.2.6.8 and 6.1.1.4'
O O 0.0106 0.0060 'International Tables Vol C Tables 4.2.6.8 and 6.1.1.4'

loop_
_geom_angle_atom_site_label_1
_geom_angle_atom_site_label_2
_geom_angle_atom_site_label_3
_geom_angle
C7 O1 C8 114.41(13)
H1N N1 C8 118.7(14)
H1N N1 C9 119.8(14)
C8 N1 C9 121.37(14)
C10 N2 C11 124.39(15)
C10 N2 C12 119.41(14)
C11 N2 C12 116.20(14)
H1 C1 C2 119.5
H1 C1 C6 119.5
C2 C1 C6 120.9(2)
C1 C2 H2 120.1
C1 C2 C3 119.8(2)
H2 C2 C3 120.1
C2 C3 H3 120.1
C2 C3 C4 119.9(2)
H3 C3 C4 120.1
C3 C4 H4 119.8
C3 C4 C5 120.3(2)
H4 C4 C5 119.8
C4 C5 H5 119.5
C4 C5 C6 121.0(2)
H5 C5 C6 119.5
C1 C6 C5 118.01(18)
C1 C6 C7 120.08(19)
C5 C6 C7 121.86(19)
O1 C7 C6 109.04(14)
O1 C7 H7A 109.9
O1 C7 H7B 109.9
C6 C7 H7A 109.9
C6 C7 H7B 109.9
H7A C7 H7B 108.3
O1 C8 O2 123.01(16)
O1 C8 N1 111.05(14)
O2 C8 N1 125.94(16)
N1 C9 H9 109.4
N1 C9 C10 108.63(13)
N1 C9 C17 110.69(13)
H9 C9 C10 109.4
H9 C9 C17 109.4
C10 C9 C17 109.41(13)
O3 C10 N2 121.35(16)
O3 C10 C9 117.39(14)
N2 C10 C9 121.26(14)
N2 C11 H11 107.4
N2 C11 C13 111.9(2)
N2 C11 C14 110.4(2)
H11 C11 C13 107.4
H11 C11 C14 107.4
C13 C11 C14 111.9(2)
N2 C12 H12 106.4
N2 C12 C15 111.74(18)
N2 C12 C16 113.24(17)
H12 C12 C15 106.4
H12 C12 C16 106.4
C15 C12 C16 112.2(2)
C11 C13 H13A 109.5
C11 C13 H13B 109.5
C11 C13 H13C 109.5
H13A C13 H13B 109.5
H13A C13 H13C 109.5
H13B C13 H13C 109.5
C11 C14 H14A 109.5
C11 C14 H14B 109.5
C11 C14 H14C 109.5
H14A C14 H14B 109.5
H14A C14 H14C 109.5
H14B C14 H14C 109.5
C12 C15 H15A 109.5
C12 C15 H15B 109.5
C12 C15 H15C 109.5
H15A C15 H15B 109.5
H15A C15 H15C 109.5
H15B C15 H15C 109.5
C12 C16 H16A 109.5
C12 C16 H16B 109.5
C12 C16 H16C 109.5
H16A C16 H16B 109.5
H16A C16 H16C 109.5
H16B C16 H16C 109.5
C9 C17 H17 108.3
C9 C17 C18 109.63(16)
C9 C17 C26 111.24(13)
H17 C17 C18 108.3
H17 C17 C26 108.3
C18 C17 C26 111.11(15)
C17 C18 H18 116.1
C17 C18 C19 127.8(3)
H18 C18 C19 116.1
C18 C19 H19A 120.0
C18 C19 H19B 120.0
H19A C19 H19B 120.0
H21 C21 C22 119.6
H21 C21 C26 119.6
C22 C21 C26 120.84(18)
C21 C22 H22 119.7
C21 C22 C23 120.51(19)
H22 C22 C23 119.7
C22 C23 H23 120.4
C22 C23 C24 119.29(19)
H23 C23 C24 120.4
C23 C24 H24 119.8
C23 C24 C25 120.37(19)
H24 C24 C25 119.8
C24 C25 H25 119.4
C24 C25 C26 121.18(18)
H25 C25 C26 119.4
C17 C26 C21 121.21(16)
C17 C26 C25 120.99(16)
C21 C26 C25 117.81(17)

loop_
_geom_bond_atom_site_label_1
_geom_bond_atom_site_label_2
_geom_bond_distance
O1 C7 1.435(2)
O1 C8 1.355(2)
O2 C8 1.211(2)
O3 C10 1.2328(19)
N1 H1N 0.82(2)
N1 C8 1.324(2)
N1 C9 1.452(2)
N2 C10 1.343(2)
N2 C11 1.480(2)
N2 C12 1.479(2)
C1 H1 0.9300
C1 C2 1.379(3)
C1 C6 1.376(3)
C2 H2 0.9300
C2 C3 1.357(4)
C3 H3 0.9300
C3 C4 1.356(4)
C4 H4 0.9300
C4 C5 1.373(3)
C5 H5 0.9300
C5 C6 1.362(3)
C6 C7 1.496(3)
C7 H7A 0.9700
C7 H7B 0.9700
C9 H9 0.9800
C9 C10 1.530(2)
C9 C17 1.540(2)
C11 H11 0.9800
C11 C13 1.512(4)
C11 C14 1.529(4)
C12 H12 0.9800
C12 C15 1.514(3)
C12 C16 1.521(3)
C13 H13A 0.9600
C13 H13B 0.9600
C13 H13C 0.9600
C14 H14A 0.9600
C14 H14B 0.9600
C14 H14C 0.9600
C15 H15A 0.9600
C15 H15B 0.9600
C15 H15C 0.9600
C16 H16A 0.9600
C16 H16B 0.9600
C16 H16C 0.9600
C17 H17 0.9800
C17 C18 1.517(3)
C17 C26 1.522(2)
C18 H18 0.9300
C18 C19 1.224(3)
C19 H19A 0.9300
C19 H19B 0.9300
C21 H21 0.9300
C21 C22 1.379(3)
C21 C26 1.384(2)
C22 H22 0.9300
C22 C23 1.366(3)
C23 H23 0.9300
C23 C24 1.373(3)
C24 H24 0.9300
C24 C25 1.373(3)
C25 H25 0.9300
C25 C26 1.381(2)

loop_
_geom_hbond_atom_site_label_D
_geom_hbond_atom_site_label_H
_geom_hbond_atom_site_label_A
_geom_hbond_site_symmetry_A
_geom_hbond_distance_DH
_geom_hbond_distance_HA
_geom_hbond_distance_DA
_geom_hbond_angle_DHA
_geom_hbond_publ_flag
N1 H1N O3 2_655 0.82(2) 2.14(2) 2.9470(19) 169.1(19) y

loop_
_geom_torsion_atom_site_label_1
_geom_torsion_atom_site_label_2
_geom_torsion_atom_site_label_3
_geom_torsion_atom_site_label_4
_geom_torsion
C6 C1 C2 C3 0.5(4)
C1 C2 C3 C4 -0.9(4)
C2 C3 C4 C5 0.4(4)
C3 C4 C5 C6 0.6(4)
C4 C5 C6 C1 -1.0(3)
C4 C5 C6 C7 176.3(2)
C2 C1 C6 C5 0.5(3)
C2 C1 C6 C7 -176.9(2)
C8 O1 C7 C6 -174.79(17)
C1 C6 C7 O1 -130.9(2)
C5 C6 C7 O1 51.9(3)
C9 N1 C8 O1 176.68(15)
C9 N1 C8 O2 -3.2(3)
C7 O1 C8 O2 -1.1(3)
C7 O1 C8 N1 179.05(18)
C8 N1 C9 C10 -102.49(18)
C8 N1 C9 C17 137.35(17)
C11 N2 C10 O3 172.58(18)
C11 N2 C10 C9 -8.0(3)
C12 N2 C10 O3 -6.1(2)
C12 N2 C10 C9 173.29(15)
N1 C9 C10 O3 -62.93(18)
N1 C9 C10 N2 117.62(16)
C17 C9 C10 O3 58.01(18)
C17 C9 C10 N2 -121.44(16)
C10 N2 C11 C13 -116.3(2)
C10 N2 C11 C14 118.3(2)
C12 N2 C11 C13 62.4(3)
C12 N2 C11 C14 -63.0(2)
C10 N2 C12 C15 -62.7(2)
C10 N2 C12 C16 65.2(2)
C11 N2 C12 C15 118.5(2)
C11 N2 C12 C16 -113.6(2)
N1 C9 C17 C18 -63.64(19)
N1 C9 C17 C26 173.06(14)
C10 C9 C17 C18 176.67(14)
C10 C9 C17 C26 53.38(17)
C9 C17 C18 C19 131.9(3)
C26 C17 C18 C19 -104.7(3)
C26 C21 C22 C23 0.2(4)
C21 C22 C23 C24 0.0(4)
C22 C23 C24 C25 0.4(3)
C23 C24 C25 C26 -0.9(3)
C24 C25 C26 C17 -178.74(18)
C24 C25 C26 C21 1.0(3)
C22 C21 C26 C17 179.10(19)
C22 C21 C26 C25 -0.7(3)
C9 C17 C26 C21 74.2(2)
C9 C17 C26 C25 -106.03(19)
C18 C17 C26 C21 -48.2(2)
C18 C17 C26 C25 131.53(19)
